data_4349264
loop_
_publ_author_name
'Ghosh, Prabir'
'Banerjee, Soumyodip'
'Lahiri, Goutam Kumar'

_publ_section_title
;
 Ruthenium Derivatives of in Situ Generated Redox-Active
 1,2-Dinitrosobenzene and 2-Nitrosoanilido. Diverse Structural and
 Electronic Forms.
;
_journal_issue 24
_journal_name_full 'Inorganic chemistry'
_journal_page_first 12832
_journal_page_last 12843
_journal_paper_doi 10.1021/acs.inorgchem.6b02197
_journal_volume 55
_journal_year 2016
_chemical_formula_sum 'C34 H29 Cl N8 O5 Ru'
_chemical_formula_weight 766.17
_space_group_crystal_system monoclinic
_space_group_IT_number 14
_space_group_name_Hall '-P 2ybc'
_space_group_name_H-M_alt 'P 1 21/c 1'
_atom_sites_solution_hydrogens mixed
_audit_creation_method SHELXL-2016/4
_cell_angle_alpha 90
_cell_angle_beta 95.057(5)
_cell_angle_gamma 90
_cell_formula_units_Z 4
_cell_length_a 10.3972(5)
_cell_length_b 29.1999(15)
_cell_length_c 10.9983(6)
_cell_measurement_reflns_used 8715
_cell_measurement_temperature 150(2)
_cell_measurement_theta_max 27.82
_cell_measurement_theta_min 1.966
_cell_volume 3326.1(3)
_computing_cell_refinement 'CrystalClear-SM Expert 2.1 b28'
_computing_data_collection 'CrystalClear-SM Expert 2.1 b28 (Rigaku, 2013)'
_computing_data_reduction 'CrystalClear-SM Expert 2.1 b28'
_computing_molecular_graphics ORTEP
_computing_publication_material ORTEP
_computing_structure_refinement 'SHELXL-2016/4 (Sheldrick, 2016)'
_diffrn_ambient_temperature 150(2)
_diffrn_measured_fraction_theta_full 1.000
_diffrn_measured_fraction_theta_max 1.000
_diffrn_measurement_device_type 'Rigaku Saturn724'
_diffrn_measurement_method \w
_diffrn_radiation_type MoK\a
_diffrn_radiation_wavelength 0.71073
_diffrn_reflns_av_R_equivalents 0.1528
_diffrn_reflns_av_unetI/netI 0.0759
_diffrn_reflns_Laue_measured_fraction_full 1.000
_diffrn_reflns_Laue_measured_fraction_max 1.000
_diffrn_reflns_limit_h_max 12
_diffrn_reflns_limit_h_min -12
_diffrn_reflns_limit_k_max 34
_diffrn_reflns_limit_k_min -34
_diffrn_reflns_limit_l_max 13
_diffrn_reflns_limit_l_min -13
_diffrn_reflns_number 48172
_diffrn_reflns_point_group_measured_fraction_full 1.000
_diffrn_reflns_point_group_measured_fraction_max 1.000
_diffrn_reflns_theta_full 25.000
_diffrn_reflns_theta_max 25.000
_diffrn_reflns_theta_min 1.966
_exptl_absorpt_coefficient_mu 0.607
_exptl_absorpt_correction_T_max 0.4215
_exptl_absorpt_correction_T_min 0.4215
_exptl_absorpt_correction_type numerical
_exptl_absorpt_process_details 'NUMABS (Rigaku, 1999)'
_exptl_crystal_colour brown
_exptl_crystal_density_diffrn 1.530
_exptl_crystal_density_method 'not measured'
_exptl_crystal_description block
_exptl_crystal_F_000 1560
_exptl_crystal_size_max 0.178
_exptl_crystal_size_mid 0.165
_exptl_crystal_size_min 0.132
_refine_diff_density_max 1.403
_refine_diff_density_min -1.004
_refine_diff_density_rms 0.165
_refine_ls_extinction_method none
_refine_ls_goodness_of_fit_ref 1.062
_refine_ls_hydrogen_treatment mixed
_refine_ls_matrix_type full
_refine_ls_number_parameters 446
_refine_ls_number_reflns 5851
_refine_ls_number_restraints 0
_refine_ls_restrained_S_all 1.062
_refine_ls_R_factor_all 0.1009
_refine_ls_R_factor_gt 0.0764
_refine_ls_shift/su_max 0.001
_refine_ls_shift/su_mean 0.000
_refine_ls_structure_factor_coef Fsqd
_refine_ls_weighting_details 'w=1/[\s^2^(Fo^2^)+(0.0794P)^2^+12.3153P] where P=(Fo^2^+2Fc^2^)/3'
_refine_ls_weighting_scheme calc
_refine_ls_wR_factor_gt 0.1713
_refine_ls_wR_factor_ref 0.1916
_reflns_Friedel_coverage 0.000
_reflns_number_gt 4507
_reflns_number_total 5851
_reflns_threshold_expression 'I > 2\s(I)'
_cod_data_source_file ic6b02197_si_003.cif
_cod_data_source_block 2ClO4
_cod_original_sg_symbol_H-M 'P 21/c'
_cod_database_code 4349264
_shelx_shelxl_version_number 2016/4
_shelx_space_group_comment
;
The symmetry employed for this shelxl refinement is uniquely defined
by the following loop, which should always be used as a source of
symmetry information in preference to the above space-group names.
They are only intended as comments.
;
_shelx_estimated_absorpt_t_min 0.188
_shelx_estimated_absorpt_t_max 0.689

loop_
_space_group_symop_operation_xyz
'x, y, z'
'-x, y+1/2, -z+1/2'
'-x, -y, -z'
'x, -y-1/2, z-1/2'

loop_
_atom_site_label
_atom_site_type_symbol
_atom_site_fract_x
_atom_site_fract_y
_atom_site_fract_z
_atom_site_U_iso_or_equiv
_atom_site_adp_type
_atom_site_occupancy
_atom_site_site_symmetry_order
_atom_site_calc_flag
_atom_site_refinement_flags_posn
_atom_site_refinement_flags_adp
RU1 Ru 0.40285(5) 0.61480(2) 0.01339(5) 0.0338(2) Uani 1 1 d . .
CL1 Cl 0.75322(19) 0.57627(7) 0.52326(16) 0.0514(5) Uani 1 1 d . .
N8 N 0.5154(5) 0.65723(17) 0.1317(5) 0.0361(12) Uani 1 1 d . .
N2 N 0.3550(6) 0.5707(2) 0.1459(5) 0.0436(14) Uani 1 1 d . .
N6 N 0.4427(5) 0.6684(2) -0.0911(5) 0.0400(13) Uani 1 1 d . .
N7 N 0.4934(5) 0.7049(2) -0.0426(5) 0.0439(14) Uani 1 1 d . .
N5 N 0.5228(5) 0.56738(18) -0.0538(5) 0.0427(14) Uani 1 1 d . .
N3 N 0.2917(5) 0.5826(2) -0.1219(5) 0.0432(14) Uani 1 1 d . .
N1 N 0.2545(5) 0.64882(19) 0.0811(6) 0.0509(16) Uani 1 1 d . .
N4 N 0.4776(6) 0.5394(2) -0.1383(6) 0.0530(16) Uani 1 1 d . .
C24 C 0.5329(6) 0.6990(2) 0.0818(6) 0.0358(14) Uani 1 1 d . .
C28 C 0.5578(7) 0.6510(2) 0.2508(6) 0.0471(17) Uani 1 1 d . .
H28 H 0.545329 0.622848 0.287317 0.056 Uiso 1 1 calc R U
C22 C 0.4483(8) 0.6420(3) -0.3006(7) 0.060(2) Uani 1 1 d . .
H22 H 0.504962 0.618803 -0.273398 0.072 Uiso 1 1 calc R U
C23 C 0.4030(7) 0.6734(3) -0.2204(7) 0.053(2) Uani 1 1 d . .
O1 O 0.2119(6) 0.68630(19) 0.0375(8) 0.097(3) Uani 1 1 d . .
C27 C 0.6192(7) 0.6857(3) 0.3192(7) 0.0535(19) Uani 1 1 d . .
H27 H 0.649599 0.680406 0.400068 0.064 Uiso 1 1 calc R U
C12 C 0.6578(7) 0.5600(2) -0.0176(8) 0.051(2) Uani 1 1 d . .
C6 C 0.2619(8) 0.5848(3) 0.2094(6) 0.0503(19) Uani 1 1 d . .
C26 C 0.6355(7) 0.7282(3) 0.2672(8) 0.0524(19) Uani 1 1 d . .
H26 H 0.675195 0.751810 0.313138 0.063 Uiso 1 1 calc R U
C25 C 0.5922(6) 0.7351(2) 0.1469(8) 0.0492(19) Uani 1 1 d . .
H25 H 0.602519 0.763347 0.109943 0.059 Uiso 1 1 calc R U
C11 C 0.3508(8) 0.5491(3) -0.1798(7) 0.0504(19) Uani 1 1 d . .
C1 C 0.2043(7) 0.6279(3) 0.1771(7) 0.053(2) Uani 1 1 d . .
C17 C 0.7011(8) 0.5676(2) 0.1026(9) 0.062(2) Uani 1 1 d . .
H17 H 0.644195 0.575480 0.159872 0.074 Uiso 1 1 calc R U
C18 C 0.3187(8) 0.7086(3) -0.2577(9) 0.070(3) Uani 1 1 d . .
H18 H 0.289678 0.729503 -0.202410 0.084 Uiso 1 1 calc R U
C30 C 0.9239(10) 0.6924(3) 0.7644(8) 0.071(3) Uani 1 1 d . .
H30 H 0.938661 0.683805 0.685337 0.086 Uiso 1 1 calc R U
C8 C 0.1122(10) 0.5735(4) -0.2655(10) 0.090(4) Uani 1 1 d . .
H8 H 0.030897 0.583198 -0.297273 0.108 Uiso 1 1 calc R U
C34 C 0.8271(9) 0.6784(4) 0.9469(10) 0.076(3) Uani 1 1 d . .
H34 H 0.776293 0.660301 0.993244 0.092 Uiso 1 1 calc R U
O2 O 0.7096(15) 0.5747(3) 0.4054(7) 0.213(7) Uani 1 1 d . .
C29 C 0.8467(9) 0.6652(3) 0.8302(8) 0.070(3) Uani 1 1 d . .
H29 H 0.808891 0.638736 0.796398 0.084 Uiso 1 1 calc R U
C31 C 0.9793(9) 0.7315(3) 0.8125(10) 0.074(3) Uani 1 1 d . .
H31 H 1.032333 0.749454 0.767957 0.089 Uiso 1 1 calc R U
C13 C 0.7398(8) 0.5469(2) -0.1055(10) 0.071(3) Uani 1 1 d . .
H13 H 0.709120 0.541108 -0.186074 0.085 Uiso 1 1 calc R U
C10 C 0.2910(11) 0.5257(3) -0.2776(7) 0.074(3) Uani 1 1 d . .
H10 H 0.333307 0.502042 -0.314279 0.089 Uiso 1 1 calc R U
O4 O 0.8048(12) 0.6200(3) 0.5470(10) 0.146(4) Uani 1 1 d . .
C7 C 0.1707(7) 0.5959(3) -0.1648(8) 0.062(2) Uani 1 1 d . .
H7 H 0.128711 0.619504 -0.127395 0.075 Uiso 1 1 calc R U
C21 C 0.4055(10) 0.6466(4) -0.4244(8) 0.090(4) Uani 1 1 d . .
H21 H 0.434745 0.626091 -0.480509 0.108 Uiso 1 1 calc R U
C5 C 0.2097(10) 0.5611(4) 0.3090(7) 0.080(3) Uani 1 1 d . .
H5 H 0.243789 0.532879 0.334758 0.097 Uiso 1 1 calc R U
C19 C 0.2795(9) 0.7111(5) -0.3827(12) 0.096(4) Uani 1 1 d . .
H19 H 0.223156 0.734225 -0.411029 0.115 Uiso 1 1 calc R U
C9 C 0.1676(14) 0.5380(4) -0.3199(10) 0.105(5) Uani 1 1 d . .
H9 H 0.123341 0.522373 -0.384267 0.126 Uiso 1 1 calc R U
C20 C 0.3218(12) 0.6804(6) -0.4642(11) 0.109(5) Uani 1 1 d . .
H20 H 0.293579 0.682659 -0.546599 0.131 Uiso 1 1 calc R U
C4 C 0.1112(14) 0.5797(6) 0.3653(9) 0.114(5) Uani 1 1 d . .
H4 H 0.077844 0.563596 0.428365 0.137 Uiso 1 1 calc R U
C2 C 0.0990(9) 0.6467(4) 0.2363(11) 0.091(4) Uani 1 1 d . .
H2A H 0.060289 0.674129 0.210640 0.109 Uiso 1 1 calc R U
C32 C 0.9545(9) 0.7436(4) 0.9282(11) 0.093(4) Uani 1 1 d . .
H32 H 0.989275 0.770630 0.961460 0.112 Uiso 1 1 calc R U
C16 C 0.8337(9) 0.5631(3) 0.1359(13) 0.094(4) Uani 1 1 d . .
H16 H 0.865354 0.568281 0.216447 0.113 Uiso 1 1 calc R U
C3 C 0.0578(12) 0.6227(6) 0.3313(12) 0.120(6) Uani 1 1 d . .
H3 H -0.006958 0.634905 0.374722 0.144 Uiso 1 1 calc R U
C14 C 0.8701(10) 0.5430(3) -0.0653(17) 0.112(5) Uani 1 1 d . .
H14 H 0.927919 0.534271 -0.120905 0.134 Uiso 1 1 calc R U
C33 C 0.8809(10) 0.7174(6) 0.9957(10) 0.106(5) Uani 1 1 d . .
H33 H 0.867122 0.726003 1.074929 0.127 Uiso 1 1 calc R U
C15 C 0.9163(10) 0.5515(4) 0.0529(19) 0.127(7) Uani 1 1 d . .
H15 H 1.004308 0.549258 0.076067 0.153 Uiso 1 1 calc R U
O5 O 0.6645(12) 0.5669(5) 0.6020(13) 0.207(6) Uani 1 1 d . .
O3 O 0.8455(7) 0.5423(2) 0.5438(10) 0.133(4) Uani 1 1 d . .
H2 H 0.397(6) 0.541(2) 0.170(5) 0.028(16) Uiso 1 1 d . .

loop_
_atom_site_aniso_label
_atom_site_aniso_U_11
_atom_site_aniso_U_22
_atom_site_aniso_U_33
_atom_site_aniso_U_23
_atom_site_aniso_U_13
_atom_site_aniso_U_12
RU1 0.0327(3) 0.0402(3) 0.0277(3) 0.0037(2) -0.0023(2) 0.0012(2)
CL1 0.0582(11) 0.0663(12) 0.0292(9) -0.0044(8) 0.0011(8) 0.0114(9)
N8 0.036(3) 0.040(3) 0.033(3) -0.006(2) 0.004(2) 0.004(2)
N2 0.046(3) 0.045(3) 0.037(3) 0.007(3) -0.014(3) -0.006(3)
N6 0.021(3) 0.059(4) 0.039(3) 0.012(3) -0.001(2) 0.000(2)
N7 0.029(3) 0.055(4) 0.047(4) 0.014(3) 0.004(3) 0.000(3)
N5 0.046(3) 0.039(3) 0.043(3) -0.012(3) 0.001(3) -0.006(3)
N3 0.037(3) 0.058(4) 0.033(3) 0.013(3) -0.005(3) -0.016(3)
N1 0.038(3) 0.037(3) 0.081(5) -0.005(3) 0.018(3) -0.003(3)
N4 0.056(4) 0.059(4) 0.044(4) -0.014(3) 0.007(3) -0.018(3)
C24 0.025(3) 0.039(3) 0.043(4) 0.000(3) 0.001(3) 0.002(3)
C28 0.056(5) 0.052(4) 0.034(4) 0.000(3) 0.003(3) -0.005(4)
C22 0.047(5) 0.093(6) 0.038(4) 0.019(4) -0.001(4) -0.014(4)
C23 0.033(4) 0.079(5) 0.044(5) 0.031(4) -0.011(3) -0.009(4)
O1 0.056(4) 0.047(3) 0.196(8) 0.028(4) 0.045(4) 0.010(3)
C27 0.052(5) 0.072(5) 0.037(4) -0.011(4) 0.003(4) -0.007(4)
C12 0.031(4) 0.035(4) 0.086(6) -0.011(4) 0.005(4) -0.001(3)
C6 0.059(5) 0.057(5) 0.034(4) -0.006(3) 0.000(4) -0.025(4)
C26 0.043(4) 0.055(4) 0.061(5) -0.020(4) 0.012(4) -0.007(3)
C25 0.035(4) 0.041(4) 0.073(6) 0.002(4) 0.014(4) 0.001(3)
C11 0.056(5) 0.055(4) 0.038(4) -0.002(3) -0.005(4) -0.022(4)
C1 0.049(4) 0.058(5) 0.056(5) -0.021(4) 0.023(4) -0.019(4)
C17 0.046(5) 0.046(4) 0.089(7) -0.007(4) -0.018(4) 0.011(3)
C18 0.044(5) 0.088(6) 0.076(6) 0.042(5) -0.018(4) -0.023(4)
C30 0.102(7) 0.054(5) 0.060(6) 0.007(4) 0.019(5) 0.025(5)
C8 0.080(7) 0.089(7) 0.089(8) 0.050(6) -0.057(6) -0.045(6)
C34 0.047(5) 0.106(8) 0.077(7) 0.027(6) 0.013(5) 0.017(5)
O2 0.45(2) 0.101(6) 0.063(5) -0.018(4) -0.115(9) 0.109(9)
C29 0.092(7) 0.056(5) 0.065(6) 0.009(4) 0.021(5) 0.025(5)
C31 0.054(5) 0.083(7) 0.086(7) 0.008(6) 0.013(5) 0.014(5)
C13 0.057(5) 0.041(4) 0.119(8) -0.010(5) 0.026(5) -0.003(4)
C10 0.109(8) 0.074(6) 0.036(5) 0.003(4) -0.013(5) -0.042(5)
O4 0.203(11) 0.065(5) 0.165(10) -0.024(5) -0.016(8) -0.013(6)
C7 0.044(4) 0.081(6) 0.056(5) 0.035(4) -0.022(4) -0.025(4)
C21 0.081(7) 0.150(10) 0.035(5) 0.026(6) -0.014(5) -0.041(7)
C5 0.084(7) 0.125(8) 0.030(4) 0.011(5) -0.006(5) -0.058(6)
C19 0.047(6) 0.135(10) 0.096(9) 0.085(8) -0.042(6) -0.034(6)
C9 0.149(12) 0.095(8) 0.059(7) 0.035(6) -0.063(7) -0.076(8)
C20 0.072(8) 0.193(15) 0.056(7) 0.064(8) -0.034(6) -0.067(9)
C4 0.109(10) 0.205(15) 0.030(5) -0.023(8) 0.018(6) -0.093(11)
C2 0.070(6) 0.093(7) 0.116(9) -0.062(7) 0.046(6) -0.034(5)
C32 0.042(5) 0.134(10) 0.100(9) -0.041(8) -0.012(6) -0.006(6)
C16 0.045(6) 0.048(5) 0.180(12) 0.012(6) -0.045(7) -0.004(4)
C3 0.084(8) 0.193(14) 0.093(10) -0.091(10) 0.063(8) -0.070(10)
C14 0.047(7) 0.049(6) 0.247(19) 0.018(8) 0.059(9) 0.005(5)
C33 0.045(6) 0.209(15) 0.061(7) -0.043(8) -0.010(5) 0.007(7)
C15 0.030(6) 0.059(7) 0.29(2) 0.031(10) -0.015(10) -0.001(5)
O5 0.195(11) 0.226(13) 0.225(13) -0.056(11) 0.155(11) -0.012(9)
O3 0.075(5) 0.067(4) 0.243(11) 0.002(5) -0.062(6) 0.015(4)

loop_
_atom_type_symbol
_atom_type_description
_atom_type_scat_dispersion_real
_atom_type_scat_dispersion_imag
_atom_type_scat_source
C C 0.0033 0.0016 'International Tables Vol C Tables 4.2.6.8 and 6.1.1.4'
H H 0.0000 0.0000 'International Tables Vol C Tables 4.2.6.8 and 6.1.1.4'
N N 0.0061 0.0033 'International Tables Vol C Tables 4.2.6.8 and 6.1.1.4'
O O 0.0106 0.0060 'International Tables Vol C Tables 4.2.6.8 and 6.1.1.4'
Ru Ru -1.2594 0.8363 'International Tables Vol C Tables 4.2.6.8 and 6.1.1.4'
Cl Cl 0.1484 0.1585 'International Tables Vol C Tables 4.2.6.8 and 6.1.1.4'

loop_
_geom_angle_atom_site_label_1
_geom_angle_atom_site_label_2
_geom_angle_atom_site_label_3
_geom_angle
N6 RU1 N1 91.7(2)
N6 RU1 N3 94.3(2)
N1 RU1 N3 95.4(3)
N6 RU1 N2 167.8(2)
N1 RU1 N2 78.8(3)
N3 RU1 N2 94.1(2)
N6 RU1 N5 99.1(2)
N1 RU1 N5 166.2(2)
N3 RU1 N5 75.4(2)
N2 RU1 N5 91.5(2)
N6 RU1 N8 76.1(2)
N1 RU1 N8 83.3(2)
N3 RU1 N8 170.3(2)
N2 RU1 N8 95.0(2)
N5 RU1 N8 107.6(2)
O2 CL1 O5 115.1(10)
O2 CL1 O3 107.8(6)
O5 CL1 O3 104.7(8)
O2 CL1 O4 107.6(7)
O5 CL1 O4 109.7(7)
O3 CL1 O4 112.0(6)
C24 N8 C28 117.8(6)
C24 N8 RU1 111.8(4)
C28 N8 RU1 129.9(5)
C6 N2 RU1 114.9(5)
C6 N2 H2 117(3)
RU1 N2 H2 128(3)
N7 N6 C23 113.3(6)
N7 N6 RU1 120.5(4)
C23 N6 RU1 125.7(5)
N6 N7 C24 112.3(5)
N4 N5 C12 112.7(6)
N4 N5 RU1 119.6(5)
C12 N5 RU1 127.7(4)
C11 N3 C7 119.4(7)
C11 N3 RU1 115.4(5)
C7 N3 RU1 124.7(6)
O1 N1 C1 122.5(6)
O1 N1 RU1 122.6(5)
C1 N1 RU1 114.9(5)
N5 N4 C11 112.4(6)
N8 C24 C25 122.9(6)
N8 C24 N7 117.8(6)
C25 C24 N7 119.3(6)
N8 C28 C27 121.5(7)
N8 C28 H28 119.2
C27 C28 H28 119.2
C23 C22 C21 117.4(9)
C23 C22 H22 121.3
C21 C22 H22 121.3
C22 C23 C18 122.9(8)
C22 C23 N6 118.3(7)
C18 C23 N6 118.8(8)
C26 C27 C28 119.9(7)
C26 C27 H27 120.0
C28 C27 H27 120.0
C17 C12 C13 122.8(8)
C17 C12 N5 117.9(7)
C13 C12 N5 119.2(8)
N2 C6 C5 126.8(8)
N2 C6 C1 117.4(6)
C5 C6 C1 115.8(8)
C25 C26 C27 119.2(7)
C25 C26 H26 120.4
C27 C26 H26 120.4
C26 C25 C24 118.6(7)
C26 C25 H25 120.7
C24 C25 H25 120.7
N3 C11 C10 122.6(8)
N3 C11 N4 117.0(6)
C10 C11 N4 120.4(8)
N1 C1 C2 122.8(9)
N1 C1 C6 114.0(6)
C2 C1 C6 123.1(8)
C12 C17 C16 117.8(10)
C12 C17 H17 121.1
C16 C17 H17 121.1
C23 C18 C19 116.7(11)
C23 C18 H18 121.7
C19 C18 H18 121.7
C31 C30 C29 121.5(9)
C31 C30 H30 119.2
C29 C30 H30 119.2
C9 C8 C7 123.0(10)
C9 C8 H8 118.5
C7 C8 H8 118.5
C33 C34 C29 120.9(10)
C33 C34 H34 119.5
C29 C34 H34 119.5
C34 C29 C30 118.2(10)
C34 C29 H29 120.9
C30 C29 H29 120.9
C30 C31 C32 117.9(10)
C30 C31 H31 121.0
C32 C31 H31 121.0
C14 C13 C12 116.0(11)
C14 C13 H13 122.0
C12 C13 H13 122.0
C9 C10 C11 118.6(11)
C9 C10 H10 120.7
C11 C10 H10 120.7
N3 C7 C8 118.0(10)
N3 C7 H7 121.0
C8 C7 H7 121.0
C20 C21 C22 121.4(12)
C20 C21 H21 119.3
C22 C21 H21 119.3
C4 C5 C6 120.2(11)
C4 C5 H5 119.9
C6 C5 H5 119.9
C20 C19 C18 121.8(11)
C20 C19 H19 119.1
C18 C19 H19 119.1
C8 C9 C10 118.3(9)
C8 C9 H9 120.9
C10 C9 H9 120.9
C21 C20 C19 119.8(10)
C21 C20 H20 120.1
C19 C20 H20 120.1
C5 C4 C3 122.1(10)
C5 C4 H4 118.9
C3 C4 H4 118.9
C3 C2 C1 117.3(12)
C3 C2 H2A 121.3
C1 C2 H2A 121.3
C33 C32 C31 122.0(11)
C33 C32 H32 119.0
C31 C32 H32 119.0
C15 C16 C17 121.1(12)
C15 C16 H16 119.4
C17 C16 H16 119.4
C4 C3 C2 121.3(11)
C4 C3 H3 119.4
C2 C3 H3 119.4
C15 C14 C13 122.5(12)
C15 C14 H14 118.7
C13 C14 H14 118.7
C32 C33 C34 119.4(10)
C32 C33 H33 120.3
C34 C33 H33 120.3
C14 C15 C16 119.8(11)
C14 C15 H15 120.1
C16 C15 H15 120.1

loop_
_geom_bond_atom_site_label_1
_geom_bond_atom_site_label_2
_geom_bond_distance
RU1 N6 2.007(5)
RU1 N1 2.030(6)
RU1 N3 2.032(6)
RU1 N2 2.039(6)
RU1 N5 2.045(5)
RU1 N8 2.080(5)
CL1 O2 1.335(7)
CL1 O5 1.347(10)
CL1 O3 1.385(7)
CL1 O4 1.400(8)
N8 C24 1.357(8)
N8 C28 1.357(8)
N2 C6 1.309(10)
N2 H2 1.00(6)
N6 N7 1.282(8)
N6 C23 1.453(9)
N7 C24 1.403(9)
N5 N4 1.294(8)
N5 C12 1.442(9)
N3 C11 1.344(10)
N3 C7 1.361(9)
N1 O1 1.260(8)
N1 C1 1.363(9)
N4 C11 1.387(10)
C24 C25 1.388(9)
C28 C27 1.383(10)
C28 H28 0.9300
C22 C23 1.384(12)
C22 C21 1.401(11)
C22 H22 0.9300
C23 C18 1.389(11)
C27 C26 1.383(11)
C27 H27 0.9300
C12 C17 1.377(12)
C12 C13 1.397(11)
C6 C5 1.443(10)
C6 C1 1.425(11)
C26 C25 1.374(11)
C26 H26 0.9300
C25 H25 0.9300
C11 C10 1.376(10)
C1 C2 1.430(11)
C17 C16 1.401(12)
C17 H17 0.9300
C18 C19 1.401(14)
C18 H18 0.9300
C30 C31 1.367(13)
C30 C29 1.378(12)
C30 H30 0.9300
C8 C9 1.349(17)
C8 C7 1.382(13)
C8 H8 0.9300
C34 C33 1.360(16)
C34 C29 1.372(13)
C34 H34 0.9300
C29 H29 0.9300
C31 C32 1.367(14)
C31 H31 0.9300
C13 C14 1.392(15)
C13 H13 0.9300
C10 C9 1.374(16)
C10 H10 0.9300
C7 H7 0.9300
C21 C20 1.364(18)
C21 H21 0.9300
C5 C4 1.357(17)
C5 H5 0.9300
C19 C20 1.366(18)
C19 H19 0.9300
C9 H9 0.9300
C20 H20 0.9300
C4 C3 1.411(19)
C4 H4 0.9300
C2 C3 1.357(18)
C2 H2A 0.9300
C32 C33 1.349(17)
C32 H32 0.9300
C16 C15 1.351(19)
C16 H16 0.9300
C3 H3 0.9300
C14 C15 1.37(2)
C14 H14 0.9300
C33 H33 0.9300
C15 H15 0.9300

loop_
_geom_torsion_atom_site_label_1
_geom_torsion_atom_site_label_2
_geom_torsion_atom_site_label_3
_geom_torsion_atom_site_label_4
_geom_torsion
C23 N6 N7 C24 -179.0(5)
RU1 N6 N7 C24 9.2(7)
C12 N5 N4 C11 -174.9(6)
RU1 N5 N4 C11 5.7(8)
C28 N8 C24 C25 0.2(9)
RU1 N8 C24 C25 172.7(5)
C28 N8 C24 N7 177.7(6)
RU1 N8 C24 N7 -9.9(7)
N6 N7 C24 N8 1.1(8)
N6 N7 C24 C25 178.6(6)
C24 N8 C28 C27 -1.2(10)
RU1 N8 C28 C27 -172.1(5)
C21 C22 C23 C18 -0.2(11)
C21 C22 C23 N6 178.0(7)
N7 N6 C23 C22 126.2(7)
RU1 N6 C23 C22 -62.5(8)
N7 N6 C23 C18 -55.6(8)
RU1 N6 C23 C18 115.7(7)
N8 C28 C27 C26 1.7(11)
N4 N5 C12 C17 -146.3(7)
RU1 N5 C12 C17 33.1(9)
N4 N5 C12 C13 35.7(9)
RU1 N5 C12 C13 -145.0(6)
RU1 N2 C6 C5 -179.2(6)
RU1 N2 C6 C1 1.3(8)
C28 C27 C26 C25 -1.3(11)
C27 C26 C25 C24 0.3(10)
N8 C24 C25 C26 0.2(10)
N7 C24 C25 C26 -177.2(6)
C7 N3 C11 C10 -3.8(10)
RU1 N3 C11 C10 -176.5(6)
C7 N3 C11 N4 175.0(6)
RU1 N3 C11 N4 2.3(8)
N5 N4 C11 N3 -5.1(9)
N5 N4 C11 C10 173.7(7)
O1 N1 C1 C2 0.2(12)
RU1 N1 C1 C2 -179.6(6)
O1 N1 C1 C6 177.3(7)
RU1 N1 C1 C6 -2.5(8)
N2 C6 C1 N1 0.8(10)
C5 C6 C1 N1 -178.8(6)
N2 C6 C1 C2 177.9(7)
C5 C6 C1 C2 -1.6(11)
C13 C12 C17 C16 1.8(12)
N5 C12 C17 C16 -176.1(7)
C22 C23 C18 C19 0.4(11)
N6 C23 C18 C19 -177.8(7)
C33 C34 C29 C30 0.9(14)
C31 C30 C29 C34 -0.5(13)
C29 C30 C31 C32 -0.9(14)
C17 C12 C13 C14 -1.6(11)
N5 C12 C13 C14 176.4(7)
N3 C11 C10 C9 2.1(12)
N4 C11 C10 C9 -176.7(8)
C11 N3 C7 C8 1.6(10)
RU1 N3 C7 C8 173.5(5)
C9 C8 C7 N3 2.5(13)
C23 C22 C21 C20 -0.4(13)
N2 C6 C5 C4 -179.0(8)
C1 C6 C5 C4 0.5(11)
C23 C18 C19 C20 0.1(13)
C7 C8 C9 C10 -4.2(15)
C11 C10 C9 C8 1.9(14)
C22 C21 C20 C19 0.8(15)
C18 C19 C20 C21 -0.7(16)
C6 C5 C4 C3 -1.2(16)
N1 C1 C2 C3 -179.8(8)
C6 C1 C2 C3 3.3(13)
C30 C31 C32 C33 1.9(15)
C12 C17 C16 C15 -0.3(13)
C5 C4 C3 C2 3.0(19)
C1 C2 C3 C4 -3.9(16)
C12 C13 C14 C15 -0.1(14)
C31 C32 C33 C34 -1.5(17)
C29 C34 C33 C32 0.1(16)
C13 C14 C15 C16 1.6(18)
C17 C16 C15 C14 -1.3(16)
